data_1504822
loop_
_publ_author_name
'Shukla, Ruchi'
'Wadumethrige, Shriya H.'
'Lindeman, Sergey V.'
'Rathore, Rajendra'

_publ_section_title
;
 Synthesis, electronic properties, and X-ray structural characterization
 of tetrarylbenzo[1,2-b:4,5-b']difuran cation radicals.
;
_journal_issue 16
_journal_name_full 'Organic letters'
_journal_page_first 3587
_journal_page_last 3590
_journal_paper_doi 10.1021/ol801356e
_journal_volume 10
_journal_year 2008
_chemical_formula_sum 'C38 H30 O6'
_chemical_formula_weight 582.62
_chemical_name_systematic
; 
 ? 
;
_space_group_IT_number 14
_symmetry_cell_setting monoclinic
_symmetry_space_group_name_Hall '-P 2yn'
_symmetry_space_group_name_H-M 'P 1 21/n 1'
_atom_sites_solution_hydrogens geom
_atom_sites_solution_primary direct
_atom_sites_solution_secondary difmap
_audit_creation_method SHELXL-97
_cell_angle_alpha 90.00
_cell_angle_beta 94.224(2)
_cell_angle_gamma 90.00
_cell_formula_units_Z 2
_cell_length_a 7.6547(9)
_cell_length_b 7.7335(9)
_cell_length_c 24.521(3)
_cell_measurement_reflns_used 5420
_cell_measurement_temperature 100(2)
_cell_measurement_theta_max 31.8
_cell_measurement_theta_min 2.7
_cell_volume 1447.6(3)
_computing_cell_refinement 'SAINT v7.23A (Bruker, 2005)'
_computing_data_collection 'APEX2 v1.0-27 (Bruker, 2005)'
_computing_data_reduction 'SADABS-2004/1 (Bruker, 2005)'
_computing_molecular_graphics 'XP v5.1 (Bruker, 1998)'
_computing_publication_material 'XCIF v6.12 (Bruker, 2001)'
_computing_structure_refinement 'SHELXL-97 (Sheldrick, 1997)'
_computing_structure_solution 'SHELXS-97 (Sheldrick, 1990)'
_diffrn_ambient_temperature 100(2)
_diffrn_measured_fraction_theta_full 0.998
_diffrn_measured_fraction_theta_max 0.948
_diffrn_measurement_device_type 'Bruker APEX2 CCD detector'
_diffrn_measurement_method 'omega scan'
_diffrn_radiation_monochromator graphite
_diffrn_radiation_source 'fine-focus sealed tube'
_diffrn_radiation_type MoK\a
_diffrn_radiation_wavelength 0.71073
_diffrn_reflns_av_R_equivalents 0.0349
_diffrn_reflns_av_sigmaI/netI 0.0229
_diffrn_reflns_limit_h_max 11
_diffrn_reflns_limit_h_min -11
_diffrn_reflns_limit_k_max 11
_diffrn_reflns_limit_k_min 0
_diffrn_reflns_limit_l_max 35
_diffrn_reflns_limit_l_min 0
_diffrn_reflns_number 23524
_diffrn_reflns_theta_full 25.00
_diffrn_reflns_theta_max 31.96
_diffrn_reflns_theta_min 1.67
_exptl_absorpt_coefficient_mu 0.090
_exptl_absorpt_correction_T_max 0.986
_exptl_absorpt_correction_T_min 0.931
_exptl_absorpt_correction_type multi-scan
_exptl_absorpt_process_details
;
 SADABS. Program for empirical absorption correction of
 area-detector data. University of Goetingen. Germany. 
 Sheldrick, G. M. 1996
;
_exptl_crystal_colour pale-yellow
_exptl_crystal_density_diffrn 1.337
_exptl_crystal_density_method 'not measured'
_exptl_crystal_description prism
_exptl_crystal_F_000 612
_exptl_crystal_size_max 0.75
_exptl_crystal_size_mid 0.25
_exptl_crystal_size_min 0.1
_refine_diff_density_max 0.574
_refine_diff_density_min -0.195
_refine_diff_density_rms 0.059
_refine_ls_extinction_method none
_refine_ls_goodness_of_fit_ref 1.039
_refine_ls_hydrogen_treatment constr
_refine_ls_matrix_type full
_refine_ls_number_parameters 201
_refine_ls_number_reflns 4757
_refine_ls_number_restraints 0
_refine_ls_restrained_S_all 1.039
_refine_ls_R_factor_all 0.0524
_refine_ls_R_factor_gt 0.0466
_refine_ls_shift/su_max 0.001
_refine_ls_shift/su_mean 0.000
_refine_ls_structure_factor_coef Fsqd
_refine_ls_weighting_details 'calc w=1/[\s^2^(Fo^2^)+(0.0842P)^2^+0.3376P] where P=(Fo^2^+2Fc^2^)/3'
_refine_ls_weighting_scheme calc
_refine_ls_wR_factor_gt 0.1304
_refine_ls_wR_factor_ref 0.1359
_reflns_number_gt 4150
_reflns_number_total 4757
_reflns_threshold_expression >2sigma(I)
_cod_data_source_file ol801356e-file008.cif
_cod_data_source_block rajb
_cod_original_cell_volume 1447.7(3)
_cod_original_sg_symbol_H-M 'P 2(1)/n'
_cod_database_code 1504822

loop_
_symmetry_equiv_pos_as_xyz
'x, y, z'
'-x+1/2, y+1/2, -z+1/2'
'-x, -y, -z'
'x-1/2, -y-1/2, z-1/2'

loop_
_atom_site_label
_atom_site_type_symbol
_atom_site_fract_x
_atom_site_fract_y
_atom_site_fract_z
_atom_site_U_iso_or_equiv
_atom_site_adp_type
_atom_site_occupancy
_atom_site_symmetry_multiplicity
_atom_site_calc_flag
_atom_site_refinement_flags
O1 O 0.29649(8) 0.19028(9) 0.00481(3) 0.01906(14) Uani 1 1 d .
O11 O 1.04737(10) 0.44261(11) 0.08984(3) 0.02974(18) Uani 1 1 d .
O21 O 0.51268(11) -0.42952(11) 0.25461(3) 0.02983(18) Uani 1 1 d .
C1 C 0.01053(11) 0.13255(12) -0.04194(4) 0.01830(17) Uani 1 1 d .
H1 H 0.0193 0.2177 -0.0684 0.022 Uiso 1 1 calc R
C2 C 0.14095(11) 0.10148(11) -0.00115(4) 0.01745(17) Uani 1 1 d .
C3 C 0.13603(11) -0.02496(11) 0.04006(4) 0.01715(16) Uani 1 1 d .
C4 C 0.30202(11) -0.01246(11) 0.07206(4) 0.01774(17) Uani 1 1 d .
C5 C 0.39201(11) 0.11990(11) 0.04963(4) 0.01766(17) Uani 1 1 d .
C11 C 0.56007(11) 0.20450(11) 0.06312(4) 0.01789(17) Uani 1 1 d .
C12 C 0.62449(12) 0.32324(12) 0.02626(4) 0.02047(18) Uani 1 1 d .
H12 H 0.5574 0.3495 -0.0058 0.025 Uiso 1 1 calc R
C13 C 0.78540(12) 0.40187(12) 0.03665(4) 0.02234(19) Uani 1 1 d .
H13 H 0.8254 0.4808 0.0118 0.027 Uiso 1 1 calc R
C14 C 0.88781(12) 0.36284(12) 0.08439(4) 0.02096(18) Uani 1 1 d .
C15 C 0.82516(12) 0.24935(12) 0.12251(4) 0.02223(19) Uani 1 1 d .
H15 H 0.8918 0.2254 0.1549 0.027 Uiso 1 1 calc R
C16 C 0.66182(12) 0.17193(13) 0.11174(4) 0.02177(18) Uani 1 1 d .
H16 H 0.6197 0.0971 0.1374 0.026 Uiso 1 1 calc R
C17 C 1.16027(14) 0.40035(15) 0.13645(5) 0.0310(2) Uani 1 1 d .
H17A H 1.1092 0.4393 0.1689 0.047 Uiso 1 1 calc R
H17B H 1.2715 0.4558 0.1338 0.047 Uiso 1 1 calc R
H17C H 1.1765 0.2773 0.1382 0.047 Uiso 1 1 calc R
C21 C 0.36000(11) -0.12396(11) 0.11892(3) 0.01761(17) Uani 1 1 d .
C22 C 0.26691(12) -0.12700(12) 0.16599(4) 0.02144(18) Uani 1 1 d .
H22 H 0.1666 -0.0597 0.1674 0.026 Uiso 1 1 calc R
C23 C 0.32191(13) -0.22878(13) 0.21056(4) 0.02353(19) Uani 1 1 d .
H23 H 0.2596 -0.2279 0.2417 0.028 Uiso 1 1 calc R
C24 C 0.47033(12) -0.33235(12) 0.20874(4) 0.02100(18) Uani 1 1 d .
C25 C 0.56359(12) -0.33357(12) 0.16208(4) 0.02037(18) Uani 1 1 d .
H25 H 0.6619 -0.4034 0.1604 0.024 Uiso 1 1 calc R
C26 C 0.50797(11) -0.22897(12) 0.11787(4) 0.01918(17) Uani 1 1 d .
H26 H 0.5711 -0.2292 0.0869 0.023 Uiso 1 1 calc R
C27 C 0.65527(18) -0.54632(17) 0.25326(5) 0.0380(3) Uani 1 1 d .
H27A H 0.6312 -0.6287 0.2244 0.057 Uiso 1 1 calc R
H27B H 0.6712 -0.6059 0.2876 0.057 Uiso 1 1 calc R
H27C H 0.7599 -0.4834 0.2469 0.057 Uiso 1 1 calc R

loop_
_atom_site_aniso_label
_atom_site_aniso_U_11
_atom_site_aniso_U_22
_atom_site_aniso_U_33
_atom_site_aniso_U_23
_atom_site_aniso_U_13
_atom_site_aniso_U_12
O1 0.0151(3) 0.0216(3) 0.0201(3) 0.0045(2) -0.0016(2) -0.0030(2)
O11 0.0228(3) 0.0329(4) 0.0323(4) 0.0056(3) -0.0058(3) -0.0127(3)
O21 0.0356(4) 0.0328(4) 0.0206(3) 0.0083(3) -0.0010(3) 0.0073(3)
C1 0.0157(4) 0.0198(4) 0.0191(4) 0.0034(3) -0.0004(3) -0.0010(3)
C2 0.0138(3) 0.0193(4) 0.0192(4) 0.0019(3) 0.0004(3) -0.0015(3)
C3 0.0149(3) 0.0190(4) 0.0174(4) 0.0019(3) -0.0001(3) 0.0000(3)
C4 0.0152(3) 0.0201(4) 0.0177(4) 0.0020(3) -0.0007(3) -0.0007(3)
C5 0.0151(3) 0.0202(4) 0.0174(4) 0.0011(3) -0.0013(3) -0.0009(3)
C11 0.0153(3) 0.0192(4) 0.0190(4) 0.0000(3) -0.0003(3) -0.0016(3)
C12 0.0198(4) 0.0212(4) 0.0201(4) 0.0025(3) -0.0011(3) -0.0023(3)
C13 0.0218(4) 0.0223(4) 0.0226(4) 0.0034(3) -0.0001(3) -0.0051(3)
C14 0.0181(4) 0.0205(4) 0.0239(4) -0.0008(3) -0.0010(3) -0.0045(3)
C15 0.0208(4) 0.0227(4) 0.0223(4) 0.0018(3) -0.0042(3) -0.0042(3)
C16 0.0206(4) 0.0238(4) 0.0204(4) 0.0035(3) -0.0023(3) -0.0055(3)
C17 0.0236(5) 0.0319(5) 0.0359(5) -0.0009(4) -0.0087(4) -0.0076(4)
C21 0.0166(4) 0.0190(4) 0.0169(4) 0.0011(3) -0.0012(3) -0.0023(3)
C22 0.0208(4) 0.0237(4) 0.0199(4) 0.0018(3) 0.0020(3) 0.0022(3)
C23 0.0260(4) 0.0267(4) 0.0181(4) 0.0024(3) 0.0034(3) 0.0018(4)
C24 0.0234(4) 0.0213(4) 0.0176(4) 0.0024(3) -0.0034(3) -0.0016(3)
C25 0.0180(4) 0.0212(4) 0.0213(4) 0.0008(3) -0.0024(3) -0.0001(3)
C26 0.0166(4) 0.0225(4) 0.0182(4) 0.0011(3) 0.0001(3) -0.0013(3)
C27 0.0453(7) 0.0368(6) 0.0311(5) 0.0096(4) -0.0032(5) 0.0145(5)

loop_
_atom_type_symbol
_atom_type_description
_atom_type_scat_dispersion_real
_atom_type_scat_dispersion_imag
_atom_type_scat_source
C C 0.0033 0.0016 'International Tables Vol C Tables 4.2.6.8 and 6.1.1.4'
H H 0.0000 0.0000 'International Tables Vol C Tables 4.2.6.8 and 6.1.1.4'
O O 0.0106 0.0060 'International Tables Vol C Tables 4.2.6.8 and 6.1.1.4'

loop_
_geom_angle_atom_site_label_1
_geom_angle_atom_site_label_2
_geom_angle_atom_site_label_3
_geom_angle
_geom_angle_site_symmetry_1
_geom_angle_site_symmetry_3
C2 O1 C5 106.90(7) . .
C14 O11 C17 117.50(8) . .
C24 O21 C27 117.73(8) . .
C2 C1 C3 114.27(8) . 3
O1 C2 C1 124.40(8) . .
O1 C2 C3 109.85(7) . .
C1 C2 C3 125.75(8) . .
C1 C3 C2 119.99(7) 3 .
C1 C3 C4 134.09(8) 3 .
C2 C3 C4 105.90(7) . .
C5 C4 C3 106.23(7) . .
C5 C4 C21 128.04(8) . .
C3 C4 C21 125.73(8) . .
C4 C5 O1 111.10(7) . .
C4 C5 C11 134.76(8) . .
O1 C5 C11 114.11(7) . .
C16 C11 C12 117.84(8) . .
C16 C11 C5 122.61(8) . .
C12 C11 C5 119.55(8) . .
C13 C12 C11 121.37(8) . .
C12 C13 C14 119.92(8) . .
O11 C14 C15 124.64(8) . .
O11 C14 C13 115.35(8) . .
C15 C14 C13 120.01(8) . .
C14 C15 C16 119.47(8) . .
C15 C16 C11 121.32(8) . .
C26 C21 C22 117.93(8) . .
C26 C21 C4 121.51(8) . .
C22 C21 C4 120.56(8) . .
C23 C22 C21 121.03(8) . .
C22 C23 C24 120.12(9) . .
O21 C24 C25 124.45(9) . .
O21 C24 C23 115.63(8) . .
C25 C24 C23 119.92(8) . .
C24 C25 C26 119.30(8) . .
C25 C26 C21 121.68(8) . .

loop_
_geom_bond_atom_site_label_1
_geom_bond_atom_site_label_2
_geom_bond_distance
_geom_bond_site_symmetry_2
O1 C2 1.3729(10) .
O1 C5 1.3858(10) .
O11 C14 1.3661(11) .
O11 C17 1.4194(13) .
O21 C24 1.3716(11) .
O21 C27 1.4191(14) .
C1 C2 1.3812(11) .
C1 C3 1.4002(12) 3
C2 C3 1.4087(12) .
C3 C1 1.4002(12) 3
C3 C4 1.4466(11) .
C4 C5 1.3714(12) .
C4 C21 1.4785(12) .
C5 C11 1.4594(11) .
C11 C16 1.3980(12) .
C11 C12 1.4032(12) .
C12 C13 1.3804(12) .
C13 C14 1.3931(13) .
C14 C15 1.3928(13) .
C15 C16 1.3939(12) .
C21 C26 1.3955(12) .
C21 C22 1.4007(12) .
C22 C23 1.3869(13) .
C23 C24 1.3935(13) .
C24 C25 1.3925(13) .
C25 C26 1.3939(12) .
